data_2225084
loop_
_publ_author_name
'Gao, Ting'
'Li, Guang-Ming'
'Gao, Po'
'Yan, Peng-Fei'
'Hou, Guang-Feng'

_publ_section_title
'[<i>N</i>,<i>N</i>'-Bis(3-methoxy-2-oxidobenzylidene)ethane-1,2-diaminium-\k^4^<i>O</i>,<i>O</i>',<i>O</i>'',<i>O</i>''']tris(nitrato-\k^2^<i>O</i>,<i>O</i>')erbium(III)'
_journal_coeditor_code PK2218
_journal_issue 2
_journal_name_full 'Acta Crystallographica Section E'
_journal_page_first m107
_journal_paper_doi 10.1107/S1600536809055184
_journal_volume 66
_journal_year 2010
_chemical_formula_iupac '[Er (N O3)3 (C18 H20 N2 O4)]'
_chemical_formula_moiety 'C18 H20 Er N5 O13'
_chemical_formula_sum 'C18 H20 Er N5 O13'
_chemical_formula_weight 681.65
_chemical_name_systematic
;
[<i>N</i>,<i>N</i>'-Bis(3-methoxy-2-oxidobenzylidene)ethane-1,2-diaminium-
\k^4^<i>O</i>,<i>O</i>',<i>O</i>'',<i>O</i>''']tris(nitrato-
\k^2^<i>O</i>,<i>O</i>')erbium(III)
;
_space_group_IT_number 14
_symmetry_cell_setting monoclinic
_symmetry_space_group_name_Hall '-P 2yn'
_symmetry_space_group_name_H-M 'P 1 21/n 1'
_atom_sites_solution_hydrogens geom
_atom_sites_solution_primary direct
_atom_sites_solution_secondary difmap
_cell_angle_alpha 90.00
_cell_angle_beta 103.98(3)
_cell_angle_gamma 90.00
_cell_formula_units_Z 4
_cell_length_a 14.098(3)
_cell_length_b 11.865(2)
_cell_length_c 14.571(3)
_cell_measurement_reflns_used 19557
_cell_measurement_temperature 291(2)
_cell_measurement_theta_max 55.00
_cell_measurement_theta_min 6.71
_cell_volume 2365.1(9)
_computing_cell_refinement 'RAPID-AUTO (Rigaku, 1998)'
_computing_data_collection 'RAPID-AUTO (Rigaku, 1998)'
_computing_data_reduction 'CrystalClear (Rigaku/MSC, 2002)'
_computing_molecular_graphics 'SHELXTL (Sheldrick, 2008)'
_computing_publication_material 'SHELXL97 (Sheldrick, 2008)'
_computing_structure_refinement 'SHELXL97 (Sheldrick, 2008)'
_computing_structure_solution 'SHELXS97 (Sheldrick, 2008)'
_diffrn_ambient_temperature 291(2)
_diffrn_detector_area_resol_mean 10.000
_diffrn_measured_fraction_theta_full 0.987
_diffrn_measured_fraction_theta_max 0.987
_diffrn_measurement_device_type 'Rigaku R-AXIS RAPID'
_diffrn_measurement_method \w
_diffrn_radiation_monochromator graphite
_diffrn_radiation_source 'fine-focus sealed tube'
_diffrn_radiation_type MoK\a
_diffrn_radiation_wavelength 0.71073
_diffrn_reflns_av_R_equivalents 0.0243
_diffrn_reflns_av_sigmaI/netI 0.0208
_diffrn_reflns_limit_h_max 18
_diffrn_reflns_limit_h_min -18
_diffrn_reflns_limit_k_max 13
_diffrn_reflns_limit_k_min -15
_diffrn_reflns_limit_l_max 18
_diffrn_reflns_limit_l_min -18
_diffrn_reflns_number 21792
_diffrn_reflns_theta_full 27.48
_diffrn_reflns_theta_max 27.48
_diffrn_reflns_theta_min 3.35
_diffrn_standards_number 0
_exptl_absorpt_coefficient_mu 3.626
_exptl_absorpt_correction_T_max 0.368
_exptl_absorpt_correction_T_min 0.344
_exptl_absorpt_correction_type multi-scan
_exptl_absorpt_process_details '(ABSCOR; Higashi, 1995)'
_exptl_crystal_colour brown
_exptl_crystal_density_diffrn 1.914
_exptl_crystal_density_method 'not measured'
_exptl_crystal_description block
_exptl_crystal_F_000 1340
_exptl_crystal_size_max 0.37
_exptl_crystal_size_mid 0.36
_exptl_crystal_size_min 0.34
_refine_diff_density_max 0.972
_refine_diff_density_min -0.322
_refine_ls_extinction_method none
_refine_ls_goodness_of_fit_ref 1.040
_refine_ls_hydrogen_treatment mixed
_refine_ls_matrix_type full
_refine_ls_number_parameters 344
_refine_ls_number_reflns 5358
_refine_ls_number_restraints 2
_refine_ls_restrained_S_all 1.040
_refine_ls_R_factor_all 0.0263
_refine_ls_R_factor_gt 0.0217
_refine_ls_shift/su_max 0.002
_refine_ls_shift/su_mean 0.000
_refine_ls_structure_factor_coef Fsqd
_refine_ls_weighting_details 'calc w=1/[\s^2^(Fo^2^)+(0.0212P)^2^+1.4950P] where P=(Fo^2^+2Fc^2^)/3'
_refine_ls_weighting_scheme calc
_refine_ls_wR_factor_gt 0.0473
_refine_ls_wR_factor_ref 0.0486
_reflns_number_gt 4748
_reflns_number_total 5358
_reflns_threshold_expression I>2\s(I)
_cod_data_source_file pk2218.cif
_cod_data_source_block I
_cod_depositor_comments
;
The following automatic conversions were performed:
'_symmetry_cell_setting' value 'Monoclinic' changed to 'monoclinic'
according to '/home/saulius/struct/CIF-dictionaries/cif_core.dic'
dictionary named 'cif_core.dic' version 2.4.1 from 2010-06-29.

Automatic conversion script
Id: cif_fix_enum 1527 2010-12-29 10:47:43Z saulius 

The following automatic conversions were performed:

'_symmetry_cell_setting' value 'Monoclinic' changed to 'monoclinic'
according to /home/saulius/struct/CIF-dictionaries/cif_core.dic
dictionary named 'cif_core.dic' version 2.4.1 from 2010-06-29.

Automatic conversion script
Id: cif_fix_values 1715 2011-07-08 13:25:40Z adriana 
;
_cod_original_cell_volume 2365.1(8)
_cod_original_sg_symbol_H-M 'P 21/n'
_cod_database_code 2225084
_cod_database_fobs_code 2225084

loop_
_symmetry_equiv_pos_as_xyz
'x, y, z'
'-x+1/2, y+1/2, -z+1/2'
'-x, -y, -z'
'x-1/2, -y-1/2, z-1/2'

loop_
_atom_site_type_symbol
_atom_site_label
_atom_site_fract_x
_atom_site_fract_y
_atom_site_fract_z
_atom_site_U_iso_or_equiv
_atom_site_adp_type
_atom_site_calc_flag
_atom_site_refinement_flags
_atom_site_occupancy
_atom_site_disorder_assembly
_atom_site_disorder_group
C C1 1.11705(18) 0.8605(2) 0.45224(18) 0.0382(5) Uani d . 1 . .
C C2 1.20341(19) 0.8854(2) 0.42275(19) 0.0407(5) Uani d . 1 . .
C C3 1.28633(19) 0.9208(2) 0.4865(2) 0.0473(6) Uani d . 1 . .
H H3 1.3434 0.9334 0.4667 0.057 Uiso calc R 1 . .
C C4 1.2851(2) 0.9379(2) 0.5812(2) 0.0514(7) Uani d . 1 . .
H H4 1.3416 0.9618 0.6241 0.062 Uiso calc R 1 . .
C C5 1.2025(2) 0.9199(2) 0.6108(2) 0.0482(6) Uani d . 1 . .
H H5 1.2021 0.9338 0.6736 0.058 Uiso calc R 1 . .
C C6 1.11664(18) 0.8802(2) 0.54721(17) 0.0398(5) Uani d . 1 . .
C C7 1.03136(19) 0.8571(2) 0.57937(18) 0.0419(6) Uani d . 1 . .
H H7 1.0340 0.8661 0.6433 0.050 Uiso calc R 1 . .
C C8 0.8585(2) 0.8013(2) 0.5501(2) 0.0476(6) Uani d . 1 . .
H H8A 0.8190 0.8692 0.5424 0.057 Uiso calc R 1 . .
H H8B 0.8721 0.7791 0.6161 0.057 Uiso calc R 1 . .
C C9 0.8026(2) 0.7084(2) 0.4892(2) 0.0463(6) Uani d . 1 . .
H H9A 0.8384 0.6381 0.5029 0.056 Uiso calc R 1 . .
H H9B 0.7395 0.6985 0.5038 0.056 Uiso calc R 1 . .
C C10 0.71313(18) 0.7852(2) 0.33653(19) 0.0405(6) Uani d . 1 . .
H H10 0.6585 0.7963 0.3607 0.049 Uiso calc R 1 . .
C C11 0.70956(17) 0.8234(2) 0.24387(18) 0.0378(5) Uani d . 1 . .
C C12 0.62437(19) 0.8736(2) 0.1881(2) 0.0487(6) Uani d . 1 . .
H H12 0.5690 0.8799 0.2118 0.058 Uiso calc R 1 . .
C C13 0.6223(2) 0.9123(3) 0.1009(2) 0.0562(8) Uani d . 1 . .
H H13 0.5652 0.9442 0.0647 0.067 Uiso calc R 1 . .
C C14 0.7057(2) 0.9052(2) 0.0634(2) 0.0509(7) Uani d . 1 . .
H H14 0.7033 0.9319 0.0029 0.061 Uiso calc R 1 . .
C C15 0.78977(18) 0.8588(2) 0.11660(18) 0.0393(5) Uani d . 1 . .
C C16 0.79432(17) 0.8157(2) 0.20754(18) 0.0353(5) Uani d . 1 . .
C C17 0.8799(3) 0.8857(3) -0.0015(2) 0.0660(9) Uani d . 1 . .
H H15 0.8287 0.8495 -0.0475 0.099 Uiso calc R 1 . .
H H16 0.9420 0.8669 -0.0135 0.099 Uiso calc R 1 . .
H H17 0.8708 0.9659 -0.0056 0.099 Uiso calc R 1 . .
C C18 1.2751(3) 0.8925(4) 0.2892(3) 0.0813(12) Uani d . 1 . .
H H18 1.2967 0.9685 0.3043 0.122 Uiso calc R 1 . .
H H19 1.2567 0.8835 0.2217 0.122 Uiso calc R 1 . .
H H20 1.3270 0.8411 0.3158 0.122 Uiso calc R 1 . .
Er Er1 1.027172(8) 0.791612(9) 0.235283(7) 0.03487(4) Uani d . 1 . .
H H1 0.954(2) 0.824(3) 0.4667(10) 0.055(9) Uiso d D 1 . .
H H2 0.8358(18) 0.723(3) 0.364(2) 0.065(10) Uiso d D 1 . .
N N1 0.95017(17) 0.8241(2) 0.52382(16) 0.0431(5) Uani d D 1 . .
N N2 0.78847(16) 0.7357(2) 0.38932(16) 0.0410(5) Uani d D 1 . .
N N3 1.0155(2) 1.0328(2) 0.1988(2) 0.0662(7) Uani d . 1 . .
N N4 1.07427(19) 0.6872(2) 0.07369(18) 0.0498(6) Uani d . 1 . .
N N5 1.08572(16) 0.57223(19) 0.31635(15) 0.0422(5) Uani d . 1 . .
O O1 1.04131(13) 0.82028(18) 0.39117(13) 0.0500(5) Uani d . 1 . .
O O2 1.19230(13) 0.86931(18) 0.32755(13) 0.0500(5) Uani d . 1 . .
O O3 0.87510(12) 0.77016(15) 0.25531(12) 0.0393(4) Uani d . 1 . .
O O4 0.87710(14) 0.84819(17) 0.09111(13) 0.0485(4) Uani d . 1 . .
O O5 0.97238(19) 0.9849(2) 0.25442(16) 0.0729(7) Uani d . 1 . .
O O6 1.0101(3) 1.1337(2) 0.1861(3) 0.1093(11) Uani d . 1 . .
O O7 1.06391(17) 0.96856(19) 0.15897(16) 0.0613(6) Uani d . 1 . .
O O8 1.12293(19) 0.7666(2) 0.11639(19) 0.0714(7) Uani d . 1 . .
O O9 1.0911(2) 0.6461(2) 0.00302(18) 0.0794(7) Uani d . 1 . .
O O10 1.00528(15) 0.6536(2) 0.10706(16) 0.0615(6) Uani d . 1 . .
O O11 1.14616(13) 0.64176(18) 0.29752(16) 0.0543(5) Uani d . 1 . .
O O12 1.11095(15) 0.48027(17) 0.35168(15) 0.0566(5) Uani d . 1 . .
O O13 0.99850(14) 0.60343(17) 0.29684(16) 0.0547(5) Uani d . 1 . .

loop_
_atom_site_aniso_label
_atom_site_aniso_U_11
_atom_site_aniso_U_22
_atom_site_aniso_U_33
_atom_site_aniso_U_12
_atom_site_aniso_U_13
_atom_site_aniso_U_23
C1 0.0425(13) 0.0366(14) 0.0352(13) -0.0009(10) 0.0089(10) 0.0014(10)
C2 0.0466(14) 0.0346(13) 0.0415(14) -0.0049(10) 0.0119(10) -0.0005(11)
C3 0.0432(14) 0.0371(14) 0.0607(18) -0.0041(11) 0.0111(12) -0.0004(13)
C4 0.0519(16) 0.0423(16) 0.0522(17) -0.0049(12) -0.0025(12) -0.0064(13)
C5 0.0614(17) 0.0391(15) 0.0390(15) 0.0005(12) 0.0023(12) -0.0049(11)
C6 0.0511(14) 0.0329(13) 0.0347(13) 0.0027(10) 0.0092(10) -0.0002(10)
C7 0.0570(16) 0.0376(14) 0.0321(13) 0.0075(11) 0.0127(11) -0.0027(10)
C8 0.0512(15) 0.0602(18) 0.0377(14) 0.0090(12) 0.0229(11) 0.0051(12)
C9 0.0495(15) 0.0522(16) 0.0425(15) 0.0046(11) 0.0217(11) 0.0143(12)
C10 0.0382(13) 0.0407(14) 0.0461(15) -0.0002(10) 0.0170(10) -0.0042(11)
C11 0.0364(12) 0.0369(13) 0.0406(14) 0.0045(9) 0.0102(10) -0.0024(10)
C12 0.0402(14) 0.0496(16) 0.0546(17) 0.0106(11) 0.0084(11) -0.0028(13)
C13 0.0496(16) 0.0533(18) 0.0577(19) 0.0179(13) -0.0027(13) 0.0056(14)
C14 0.0638(18) 0.0448(16) 0.0390(15) 0.0085(12) 0.0022(12) 0.0072(12)
C15 0.0460(14) 0.0371(14) 0.0347(13) 0.0039(10) 0.0094(10) 0.0018(10)
C16 0.0378(12) 0.0328(13) 0.0353(13) 0.0031(9) 0.0091(9) 0.0009(9)
C17 0.081(2) 0.084(2) 0.0378(16) 0.0008(18) 0.0249(15) 0.0118(16)
C18 0.068(2) 0.121(3) 0.066(2) -0.041(2) 0.0381(18) -0.012(2)
Er1 0.03856(7) 0.04067(7) 0.02990(6) -0.00224(4) 0.01707(4) 0.00026(4)
N1 0.0496(13) 0.0531(14) 0.0309(12) 0.0030(10) 0.0181(9) 0.0011(10)
N2 0.0410(12) 0.0482(13) 0.0382(12) 0.0027(9) 0.0183(9) 0.0038(9)
N3 0.107(2) 0.0498(17) 0.0492(15) -0.0087(14) 0.0328(15) -0.0004(13)
N4 0.0628(15) 0.0502(15) 0.0439(13) 0.0119(11) 0.0270(11) 0.0006(11)
N5 0.0452(12) 0.0476(13) 0.0352(11) 0.0032(9) 0.0124(9) 0.0028(9)
O1 0.0430(10) 0.0761(14) 0.0332(10) -0.0144(9) 0.0136(8) -0.0086(9)
O2 0.0476(10) 0.0648(13) 0.0430(11) -0.0166(9) 0.0215(8) -0.0047(9)
O3 0.0348(9) 0.0484(11) 0.0360(9) 0.0081(7) 0.0109(7) 0.0099(7)
O4 0.0574(11) 0.0581(12) 0.0335(10) 0.0032(9) 0.0179(8) 0.0075(8)
O5 0.127(2) 0.0497(14) 0.0611(15) -0.0098(12) 0.0588(15) -0.0098(10)
O6 0.192(3) 0.0431(16) 0.116(3) 0.0054(17) 0.082(2) 0.0152(16)
O7 0.0805(15) 0.0568(13) 0.0560(13) -0.0025(11) 0.0344(11) 0.0099(11)
O8 0.0880(17) 0.0701(16) 0.0739(17) -0.0253(13) 0.0539(14) -0.0199(13)
O9 0.118(2) 0.0705(17) 0.0685(16) 0.0085(14) 0.0590(15) -0.0145(13)
O10 0.0520(12) 0.0793(16) 0.0589(14) -0.0083(10) 0.0245(10) -0.0197(11)
O11 0.0397(10) 0.0558(13) 0.0686(14) -0.0013(8) 0.0151(9) 0.0030(10)
O12 0.0679(13) 0.0489(12) 0.0524(12) 0.0159(9) 0.0132(9) 0.0122(10)
O13 0.0414(10) 0.0518(12) 0.0753(14) 0.0058(8) 0.0225(9) 0.0181(10)

loop_
_atom_type_symbol
_atom_type_description
_atom_type_scat_dispersion_real
_atom_type_scat_dispersion_imag
_atom_type_scat_source
C C 0.0033 0.0016 'International Tables Vol C Tables 4.2.6.8 and 6.1.1.4'
H H 0.0000 0.0000 'International Tables Vol C Tables 4.2.6.8 and 6.1.1.4'
N N 0.0061 0.0033 'International Tables Vol C Tables 4.2.6.8 and 6.1.1.4'
O O 0.0106 0.0060 'International Tables Vol C Tables 4.2.6.8 and 6.1.1.4'
Er Er -0.2586 4.9576 'International Tables Vol C Tables 4.2.6.8 and 6.1.1.4'

loop_
_geom_angle_atom_site_label_1
_geom_angle_atom_site_label_2
_geom_angle_atom_site_label_3
_geom_angle_site_symmetry_1
_geom_angle_site_symmetry_3
_geom_angle
_geom_angle_publ_flag
O1 C1 C6 . . 122.4(2) ?
O1 C1 C2 . . 119.4(2) ?
C6 C1 C2 . . 118.2(2) ?
C3 C2 O2 . . 126.7(2) ?
C3 C2 C1 . . 120.9(2) ?
O2 C2 C1 . . 112.4(2) ?
C2 C3 C4 . . 120.1(3) ?
C2 C3 H3 . . 120.0 ?
C4 C3 H3 . . 120.0 ?
C5 C4 C3 . . 120.6(3) ?
C5 C4 H4 . . 119.7 ?
C3 C4 H4 . . 119.7 ?
C4 C5 C6 . . 120.6(3) ?
C4 C5 H5 . . 119.7 ?
C6 C5 H5 . . 119.7 ?
C1 C6 C5 . . 119.6(2) ?
C1 C6 C7 . . 119.9(2) ?
C5 C6 C7 . . 120.4(2) ?
N1 C7 C6 . . 123.0(2) ?
N1 C7 H7 . . 118.5 ?
C6 C7 H7 . . 118.5 ?
N1 C8 C9 . . 110.5(2) ?
N1 C8 H8A . . 109.6 ?
C9 C8 H8A . . 109.6 ?
N1 C8 H8B . . 109.6 ?
C9 C8 H8B . . 109.6 ?
H8A C8 H8B . . 108.1 ?
N2 C9 C8 . . 110.5(2) ?
N2 C9 H9A . . 109.5 ?
C8 C9 H9A . . 109.5 ?
N2 C9 H9B . . 109.5 ?
C8 C9 H9B . . 109.5 ?
H9A C9 H9B . . 108.1 ?
N2 C10 C11 . . 123.3(2) ?
N2 C10 H10 . . 118.4 ?
C11 C10 H10 . . 118.4 ?
C12 C11 C10 . . 121.0(2) ?
C12 C11 C16 . . 119.2(2) ?
C10 C11 C16 . . 119.7(2) ?
C13 C12 C11 . . 120.7(3) ?
C13 C12 H12 . . 119.7 ?
C11 C12 H12 . . 119.7 ?
C12 C13 C14 . . 121.0(2) ?
C12 C13 H13 . . 119.5 ?
C14 C13 H13 . . 119.5 ?
C15 C14 C13 . . 119.6(3) ?
C15 C14 H14 . . 120.2 ?
C13 C14 H14 . . 120.2 ?
C14 C15 O4 . . 126.5(2) ?
C14 C15 C16 . . 121.1(2) ?
O4 C15 C16 . . 112.4(2) ?
O3 C16 C15 . . 119.3(2) ?
O3 C16 C11 . . 122.2(2) ?
C15 C16 C11 . . 118.4(2) ?
O4 C17 H15 . . 109.5 ?
O4 C17 H16 . . 109.5 ?
H15 C17 H16 . . 109.5 ?
O4 C17 H17 . . 109.5 ?
H15 C17 H17 . . 109.5 ?
H16 C17 H17 . . 109.5 ?
O2 C18 H18 . . 109.5 ?
O2 C18 H19 . . 109.5 ?
H18 C18 H19 . . 109.5 ?
O2 C18 H20 . . 109.5 ?
H18 C18 H20 . . 109.5 ?
H19 C18 H20 . . 109.5 ?
O3 Er1 O1 . . 75.02(7) ?
O3 Er1 O10 . . 94.30(7) ?
O1 Er1 O10 . . 146.42(8) ?
O3 Er1 O5 . . 75.82(7) ?
O1 Er1 O5 . . 72.48(8) ?
O10 Er1 O5 . . 136.56(9) ?
O3 Er1 O8 . . 141.41(8) ?
O1 Er1 O8 . . 142.88(8) ?
O10 Er1 O8 . . 51.00(7) ?
O5 Er1 O8 . . 115.70(8) ?
O3 Er1 O11 . . 117.19(6) ?
O1 Er1 O11 . . 81.46(8) ?
O10 Er1 O11 . . 75.35(8) ?
O5 Er1 O11 . . 146.82(8) ?
O8 Er1 O11 . . 74.41(9) ?
O3 Er1 O13 . . 66.82(6) ?
O1 Er1 O13 . . 75.74(8) ?
O10 Er1 O13 . . 70.83(8) ?
O5 Er1 O13 . . 135.84(7) ?
O8 Er1 O13 . . 108.19(8) ?
O11 Er1 O13 . . 51.07(6) ?
O3 Er1 O7 . . 117.50(7) ?
O1 Er1 O7 . . 110.20(8) ?
O10 Er1 O7 . . 103.00(8) ?
O5 Er1 O7 . . 50.82(7) ?
O8 Er1 O7 . . 65.02(8) ?
O11 Er1 O7 . . 125.25(7) ?
O13 Er1 O7 . . 173.13(7) ?
O3 Er1 O2 . . 138.34(6) ?
O1 Er1 O2 . . 64.51(6) ?
O10 Er1 O2 . . 124.92(7) ?
O5 Er1 O2 . . 82.83(8) ?
O8 Er1 O2 . . 80.16(8) ?
O11 Er1 O2 . . 67.34(7) ?
O13 Er1 O2 . . 109.97(7) ?
O7 Er1 O2 . . 70.74(7) ?
O3 Er1 O4 . . 62.17(6) ?
O1 Er1 O4 . . 127.71(7) ?
O10 Er1 O4 . . 68.86(7) ?
O5 Er1 O4 . . 69.22(8) ?
O8 Er1 O4 . . 86.66(8) ?
O11 Er1 O4 . . 143.86(7) ?
O13 Er1 O4 . . 110.04(7) ?
O7 Er1 O4 . . 69.43(7) ?
O2 Er1 O4 . . 139.98(7) ?
O3 Er1 N4 . . 118.27(8) ?
O1 Er1 N4 . . 155.06(7) ?
O10 Er1 N4 . . 25.63(7) ?
O5 Er1 N4 . . 129.48(7) ?
O8 Er1 N4 . . 25.37(7) ?
O11 Er1 N4 . . 73.69(7) ?
O13 Er1 N4 . . 89.91(7) ?
O7 Er1 N4 . . 83.31(7) ?
O2 Er1 N4 . . 102.96(7) ?
O4 Er1 N4 . . 76.17(7) ?
O3 Er1 N5 . . 91.84(6) ?
O1 Er1 N5 . . 77.16(7) ?
O10 Er1 N5 . . 71.38(8) ?
O5 Er1 N5 . . 149.24(7) ?
O8 Er1 N5 . . 91.62(8) ?
O11 Er1 N5 . . 25.67(6) ?
O13 Er1 N5 . . 25.39(6) ?
O7 Er1 N5 . . 150.63(7) ?
O2 Er1 N5 . . 88.63(7) ?
O4 Er1 N5 . . 129.63(6) ?
N4 Er1 N5 . . 81.22(7) ?
C7 N1 C8 . . 126.7(2) ?
C7 N1 H1 . . 111(2) ?
C8 N1 H1 . . 122(2) ?
C10 N2 C9 . . 126.2(2) ?
C10 N2 H2 . . 116(2) ?
C9 N2 H2 . . 117(2) ?
O6 N3 O7 . . 123.4(3) ?
O6 N3 O5 . . 121.5(3) ?
O7 N3 O5 . . 115.1(3) ?
O6 N3 Er1 . . 178.1(2) ?
O7 N3 Er1 . . 58.24(15) ?
O5 N3 Er1 . . 56.87(16) ?
O9 N4 O8 . . 122.3(3) ?
O9 N4 O10 . . 122.0(3) ?
O8 N4 O10 . . 115.7(2) ?
O9 N4 Er1 . . 177.1(2) ?
O8 N4 Er1 . . 58.09(13) ?
O10 N4 Er1 . . 57.67(14) ?
O12 N5 O13 . . 122.0(2) ?
O12 N5 O11 . . 122.1(2) ?
O13 N5 O11 . . 115.8(2) ?
O12 N5 Er1 . . 179.17(19) ?
O13 N5 Er1 . . 58.18(13) ?
O11 N5 Er1 . . 57.65(13) ?
C1 O1 Er1 . . 126.89(16) ?
C2 O2 C18 . . 117.5(2) ?
C2 O2 Er1 . . 116.64(14) ?
C18 O2 Er1 . . 125.79(19) ?
C16 O3 Er1 . . 128.54(15) ?
C15 O4 C17 . . 117.2(2) ?
C15 O4 Er1 . . 113.57(14) ?
C17 O4 Er1 . . 128.36(18) ?
N3 O5 Er1 . . 97.71(18) ?
N3 O7 Er1 . . 96.36(16) ?
N4 O8 Er1 . . 96.54(16) ?
N4 O10 Er1 . . 96.69(17) ?
N5 O11 Er1 . . 96.68(14) ?
N5 O13 Er1 . . 96.42(15) ?

loop_
_geom_bond_atom_site_label_1
_geom_bond_atom_site_label_2
_geom_bond_site_symmetry_2
_geom_bond_distance
_geom_bond_publ_flag
C1 O1 . 1.304(3) ?
C1 C6 . 1.405(3) ?
C1 C2 . 1.417(3) ?
C2 C3 . 1.371(4) ?
C2 O2 . 1.371(3) ?
C3 C4 . 1.399(4) ?
C3 H3 . 0.9300 ?
C4 C5 . 1.354(4) ?
C4 H4 . 0.9300 ?
C5 C6 . 1.416(4) ?
C5 H5 . 0.9300 ?
C6 C7 . 1.419(4) ?
C7 N1 . 1.293(3) ?
C7 H7 . 0.9300 ?
C8 N1 . 1.460(3) ?
C8 C9 . 1.512(4) ?
C8 H8A . 0.9700 ?
C8 H8B . 0.9700 ?
C9 N2 . 1.457(3) ?
C9 H9A . 0.9700 ?
C9 H9B . 0.9700 ?
C10 N2 . 1.292(3) ?
C10 C11 . 1.413(4) ?
C10 H10 . 0.9300 ?
C11 C12 . 1.409(4) ?
C11 C16 . 1.422(3) ?
C12 C13 . 1.344(4) ?
C12 H12 . 0.9300 ?
C13 C14 . 1.413(4) ?
C13 H13 . 0.9300 ?
C14 C15 . 1.365(4) ?
C14 H14 . 0.9300 ?
C15 O4 . 1.375(3) ?
C15 C16 . 1.407(3) ?
C16 O3 . 1.300(3) ?
C17 O4 . 1.430(3) ?
C17 H15 . 0.9600 ?
C17 H16 . 0.9600 ?
C17 H17 . 0.9600 ?
C18 O2 . 1.437(3) ?
C18 H18 . 0.9600 ?
C18 H19 . 0.9600 ?
C18 H20 . 0.9600 ?
Er1 O3 . 2.2469(17) ?
Er1 O1 . 2.2576(19) ?
Er1 O10 . 2.447(2) ?
Er1 O5 . 2.458(2) ?
Er1 O8 . 2.458(2) ?
Er1 O11 . 2.462(2) ?
Er1 O13 . 2.476(2) ?
Er1 O7 . 2.488(2) ?
Er1 O2 . 2.562(2) ?
Er1 O4 . 2.682(2) ?
Er1 N4 . 2.877(2) ?
Er1 N5 . 2.895(2) ?
N1 H1 . 0.846(10) ?
N2 H2 . 0.847(10) ?
N3 O6 . 1.211(4) ?
N3 O7 . 1.255(3) ?
N3 O5 . 1.260(3) ?
N4 O9 . 1.213(3) ?
N4 O8 . 1.241(3) ?
N4 O10 . 1.253(3) ?
N5 O12 . 1.222(3) ?
N5 O13 . 1.249(3) ?
N5 O11 . 1.263(3) ?

loop_
_geom_hbond_atom_site_label_D
_geom_hbond_atom_site_label_H
_geom_hbond_atom_site_label_A
_geom_hbond_site_symmetry_A
_geom_hbond_distance_DH
_geom_hbond_distance_HA
_geom_hbond_distance_DA
_geom_hbond_angle_DHA
N2 H2 O3 . 0.847(10) 1.89(3) 2.574(3) 137(3)
N1 H1 O1 . 0.846(10) 1.84(2) 2.567(3) 143(3)
C7 H7 O5 3_776 0.93 2.33 3.073(3) 136.9
C9 H9A O12 3_766 0.97 2.50 3.241(3) 133.2
C10 H10 O9 4_576 0.93 2.57 3.395(4) 147.5
C14 H14 O12 4_575 0.93 2.50 3.341(4) 150.4
